data_2242702
loop_
_publ_author_name
'Cano-Ben\'itez, Cristian A.'
'Metta-Maga\~na, Alejandro J.'
'Duarte-Ruiz, \'Alvaro'

_publ_section_title
;
 Crystal structure at 100K of
 bis[1,2-bis(diphenylphosphanyl)ethane]nickel(II)
 bis(trifluoromethanesulfonate): a possible negative thermal expansion
 molecular material
;
_journal_coeditor_code HB7775
_journal_issue 11
_journal_name_full 'Acta Crystallographica Section E'
_journal_page_first 1678
_journal_page_last 1681
_journal_paper_doi 10.1107/S2056989018014846
_journal_volume 74
_journal_year 2018
_chemical_compound_source Synthesis
_chemical_formula_iupac '[Ni (C26 H24 P2)2] (C F3 O3 S)2'
_chemical_formula_moiety 'C52 H48 Ni P4 2+, 2(C S O3 F3-)'
_chemical_formula_sum 'C54 H48 F6 Ni O6 P4 S2'
_chemical_formula_weight 1153.63
_chemical_name_common 'bis(dppe))nickel(II) bis(triflate)'
_chemical_name_systematic
;
Bis[1,2-bis(diphenylphosphanyl)ethane]nickel(II)
bis(trifluoromethanesulfonate)
;
_space_group_crystal_system monoclinic
_space_group_IT_number 14
_space_group_name_Hall '-P 2yn'
_space_group_name_H-M_alt 'P 1 21/n 1'
_symmetry_space_group_name_Hall '-P 2yn'
_symmetry_space_group_name_H-M 'P 1 21/n 1'
_atom_sites_solution_hydrogens geom
_atom_sites_solution_primary other
_atom_sites_solution_secondary difmap
_audit_creation_method SHELXL-2014/6
_cell_angle_alpha 90
_cell_angle_beta 98.1430(10)
_cell_angle_gamma 90
_cell_formula_units_Z 2
_cell_length_a 11.0462(4)
_cell_length_b 16.1813(6)
_cell_length_c 14.3914(5)
_cell_measurement_reflns_used 8190
_cell_measurement_temperature 100(2)
_cell_measurement_theta_max 29.902
_cell_measurement_theta_min 2.248
_cell_volume 2546.41(16)
_computing_cell_refinement
;
SAINT (Bruker, 2013)
;
_computing_data_collection
;
APEX2 (Bruker, 2013)
;
_computing_data_reduction
;
SAINT (Bruker, 2013)
;
_computing_molecular_graphics
;
SHELXTL (Sheldrick, 2008) and Mercury (Macrae <i>et al.</i>,
2006)
;
_computing_publication_material
;
publCIF (Westrip, 2010) and <i>OLEX2</i> (Dolomanov <i>et al.</i>,
2009)
;
_computing_structure_refinement
;
SHELXL2014 (Sheldrick, 2015)
;
_computing_structure_solution
;
SHELXS97 (Sheldrick, 2008)
;
_diffrn_ambient_temperature 100(2)
_diffrn_measured_fraction_theta_full 1.000
_diffrn_measured_fraction_theta_max 0.978
_diffrn_measurement_device_type 'Bruker SMART APEX CCD'
_diffrn_measurement_method '\w and \f scans'
_diffrn_radiation_probe x-ray
_diffrn_radiation_type MoK\a
_diffrn_radiation_wavelength 0.71073
_diffrn_reflns_av_R_equivalents 0.0393
_diffrn_reflns_av_unetI/netI 0.0388
_diffrn_reflns_limit_h_max 15
_diffrn_reflns_limit_h_min -15
_diffrn_reflns_limit_k_max 20
_diffrn_reflns_limit_k_min -22
_diffrn_reflns_limit_l_max 16
_diffrn_reflns_limit_l_min -19
_diffrn_reflns_number 30965
_diffrn_reflns_theta_full 25.242
_diffrn_reflns_theta_max 29.959
_diffrn_reflns_theta_min 1.905
_diffrn_source 'fine-focus X-ray tube'
_exptl_absorpt_coefficient_mu 0.662
_exptl_absorpt_correction_T_max 0.974
_exptl_absorpt_correction_T_min 0.828
_exptl_absorpt_correction_type multi-scan
_exptl_absorpt_process_details
;
(SADABS; Bruker, 2013)
;
_exptl_crystal_colour Yellow
_exptl_crystal_density_diffrn 1.505
_exptl_crystal_density_method 'Not measured'
_exptl_crystal_description Cube
_exptl_crystal_F_000 1188
_exptl_crystal_size_max 0.205
_exptl_crystal_size_mid 0.190
_exptl_crystal_size_min 0.094
_refine_diff_density_max 0.637
_refine_diff_density_min -0.304
_refine_ls_extinction_method none
_refine_ls_goodness_of_fit_ref 1.043
_refine_ls_hydrogen_treatment constr
_refine_ls_matrix_type full
_refine_ls_number_parameters 395
_refine_ls_number_reflns 7253
_refine_ls_number_restraints 144
_refine_ls_restrained_S_all 1.049
_refine_ls_R_factor_all 0.0538
_refine_ls_R_factor_gt 0.0402
_refine_ls_shift/su_max 0.001
_refine_ls_shift/su_mean 0.000
_refine_ls_structure_factor_coef Fsqd
_refine_ls_weighting_details 'w=1/[\s^2^(Fo^2^)+(0.0417P)^2^+1.7778P] where P=(Fo^2^+2Fc^2^)/3'
_refine_ls_weighting_scheme calc
_refine_ls_wR_factor_gt 0.0886
_refine_ls_wR_factor_ref 0.0989
_reflns_number_gt 5928
_reflns_number_total 7253
_reflns_threshold_expression 'I > 2\s(I)'
_cod_data_source_file hb7775sup1.cif
_cod_data_source_block I
_cod_database_code 2242702
_shelx_space_group_comment
;
The symmetry employed for this shelxl refinement is uniquely defined
by the following loop, which should always be used as a source of
symmetry information in preference to the above space-group names.
They are only intended as comments.
;
_shelx_estimated_absorpt_t_min 0.876
_shelx_estimated_absorpt_t_max 0.940
_shelxl_version_number 2014/6

loop_
_space_group_symop_operation_xyz
'x, y, z'
'-x+1/2, y+1/2, -z+1/2'
'-x, -y, -z'
'x-1/2, -y-1/2, z-1/2'

loop_
_atom_site_type_symbol
_atom_site_label
_atom_site_fract_x
_atom_site_fract_y
_atom_site_fract_z
_atom_site_U_iso_or_equiv
_atom_site_adp_type
_atom_site_calc_flag
_atom_site_occupancy
_atom_site_disorder_assembly
_atom_site_disorder_group
Ni Ni1 0.5000 0.5000 0.5000 0.01104(8) Uani d 1 . .
P P1 0.53302(4) 0.38286(3) 0.42411(3) 0.01285(10) Uani d 1 . .
P P2 0.69870(4) 0.48827(3) 0.56393(3) 0.01274(10) Uani d 1 . .
S S1 0.26698(4) 0.39668(3) 0.80990(3) 0.02173(11) Uani d 1 . .
F F1 0.2529(7) 0.5524(4) 0.8625(7) 0.0447(13) Uani d 0.65(2) A 1
F F2 0.4016(7) 0.4830(5) 0.9367(4) 0.0379(13) Uani d 0.65(2) A 1
F F3 0.2175(10) 0.4617(6) 0.9650(5) 0.0491(18) Uani d 0.65(2) A 1
O O1 0.3362(11) 0.4294(11) 0.7393(10) 0.0208(17) Uani d 0.65(2) A 1
O O2 0.1365(6) 0.3986(9) 0.7762(11) 0.039(2) Uani d 0.65(2) A 1
O O3 0.3121(10) 0.3245(4) 0.8587(7) 0.0390(14) Uani d 0.65(2) A 1
C C27 0.2842(7) 0.4783(5) 0.8967(5) 0.0258(12) Uani d 0.65(2) A 1
F F1A 0.2385(18) 0.5530(8) 0.8295(13) 0.054(3) Uani d 0.35(2) A 2
F F2A 0.3693(16) 0.5037(11) 0.9377(10) 0.052(3) Uani d 0.35(2) A 2
F F3A 0.1751(13) 0.4830(6) 0.9399(10) 0.038(2) Uani d 0.35(2) A 2
O O1A 0.353(2) 0.419(2) 0.7470(19) 0.018(3) Uani d 0.35(2) A 2
O O2A 0.1429(12) 0.3789(17) 0.778(2) 0.040(4) Uani d 0.35(2) A 2
O O3A 0.323(2) 0.3366(11) 0.8793(14) 0.052(4) Uani d 0.35(2) A 2
C C27A 0.2607(15) 0.4870(11) 0.8830(11) 0.039(3) Uani d 0.35(2) A 2
C C1 0.69589(16) 0.38126(12) 0.41112(13) 0.0163(3) Uani d 1 . .
H H1A 0.7191 0.3259 0.3902 0.020 Uiso calc 1 . .
H H1B 0.7127 0.4224 0.3636 0.020 Uiso calc 1 . .
C C2 0.76932(16) 0.40193(11) 0.50616(13) 0.0163(3) Uani d 1 . .
H H2A 0.8537 0.4173 0.4974 0.020 Uiso calc 1 . .
H H2B 0.7739 0.3525 0.5470 0.020 Uiso calc 1 . .
C C3 0.79945(15) 0.57547(11) 0.55049(12) 0.0146(3) Uani d 1 . .
C C4 0.82936(17) 0.59377(12) 0.46148(13) 0.0189(4) Uani d 1 . .
H H4 0.7979 0.5603 0.4094 0.023 Uiso calc 1 . .
C C5 0.90443(17) 0.66028(13) 0.44857(14) 0.0216(4) Uani d 1 . .
H H5 0.9241 0.6724 0.3879 0.026 Uiso calc 1 . .
C C6 0.95088(17) 0.70922(12) 0.52492(14) 0.0218(4) Uani d 1 . .
H H6 1.0015 0.7552 0.5162 0.026 Uiso calc 1 . .
C C7 0.92328(18) 0.69083(12) 0.61367(14) 0.0217(4) Uani d 1 . .
H H7 0.9562 0.7238 0.6658 0.026 Uiso calc 1 . .
C C8 0.84752(17) 0.62430(12) 0.62676(13) 0.0177(4) Uani d 1 . .
H H8 0.8286 0.6122 0.6877 0.021 Uiso calc 1 . .
C C9 0.72551(16) 0.45953(11) 0.68697(12) 0.0144(3) Uani d 1 . .
C C10 0.84583(16) 0.45136(12) 0.73350(13) 0.0170(4) Uani d 1 . .
H H10 0.9133 0.4647 0.7020 0.020 Uiso calc 1 . .
C C11 0.86528(17) 0.42372(12) 0.82559(13) 0.0194(4) Uani d 1 . .
H H11 0.9464 0.4189 0.8575 0.023 Uiso calc 1 . .
C C12 0.76717(18) 0.40297(12) 0.87152(13) 0.0206(4) Uani d 1 . .
H H12 0.7815 0.3842 0.9347 0.025 Uiso calc 1 . .
C C13 0.64807(18) 0.40952(12) 0.82552(14) 0.0202(4) Uani d 1 . .
H H13 0.5810 0.3948 0.8568 0.024 Uiso calc 1 . .
C C14 0.62791(16) 0.43798(12) 0.73299(13) 0.0173(4) Uani d 1 . .
H H14 0.5467 0.4426 0.7013 0.021 Uiso calc 1 . .
C C15 0.51023(15) 0.29773(11) 0.50214(12) 0.0145(3) Uani d 1 . .
C C16 0.55540(17) 0.21858(12) 0.48785(13) 0.0183(4) Uani d 1 . .
H H16 0.5976 0.2081 0.4359 0.022 Uiso calc 1 . .
C C17 0.53812(18) 0.15561(12) 0.55013(14) 0.0207(4) Uani d 1 . .
H H17 0.5694 0.1020 0.5411 0.025 Uiso calc 1 . .
C C18 0.47550(18) 0.17043(13) 0.62542(14) 0.0215(4) Uani d 1 . .
H H18 0.4645 0.1270 0.6678 0.026 Uiso calc 1 . .
C C19 0.42870(18) 0.24842(13) 0.63928(14) 0.0216(4) Uani d 1 . .
H H19 0.3848 0.2583 0.6904 0.026 Uiso calc 1 . .
C C20 0.44672(16) 0.31192(12) 0.57772(13) 0.0175(4) Uani d 1 . .
H H20 0.4155 0.3655 0.5872 0.021 Uiso calc 1 . .
C C21 0.45902(16) 0.35263(11) 0.30856(12) 0.0145(3) Uani d 1 . .
C C22 0.49303(17) 0.39130(12) 0.22954(13) 0.0184(4) Uani d 1 . .
H H22 0.5538 0.4333 0.2367 0.022 Uiso calc 1 . .
C C23 0.43798(18) 0.36837(12) 0.14041(13) 0.0212(4) Uani d 1 . .
H H23 0.4621 0.3941 0.0866 0.025 Uiso calc 1 . .
C C24 0.34774(17) 0.30791(12) 0.12975(13) 0.0188(4) Uani d 1 . .
H H24 0.3092 0.2932 0.0688 0.023 Uiso calc 1 . .
C C25 0.31386(17) 0.26894(12) 0.20790(13) 0.0195(4) Uani d 1 . .
H H25 0.2524 0.2274 0.2004 0.023 Uiso calc 1 . .
C C26 0.37007(16) 0.29075(11) 0.29752(13) 0.0158(3) Uani d 1 . .
H H26 0.3478 0.2635 0.3511 0.019 Uiso calc 1 . .

loop_
_atom_site_aniso_label
_atom_site_aniso_U_11
_atom_site_aniso_U_22
_atom_site_aniso_U_33
_atom_site_aniso_U_12
_atom_site_aniso_U_13
_atom_site_aniso_U_23
Ni1 0.01002(14) 0.01164(16) 0.01101(15) 0.00041(11) -0.00007(11) -0.00175(11)
P1 0.01274(19) 0.0129(2) 0.0127(2) -0.00012(15) 0.00118(16) -0.00210(16)
P2 0.01096(19) 0.0140(2) 0.0127(2) 0.00037(15) -0.00016(16) -0.00071(16)
S1 0.0190(2) 0.0257(3) 0.0215(2) -0.00271(18) 0.00664(18) -0.00384(19)
F1 0.059(2) 0.0265(18) 0.054(3) 0.0053(13) 0.028(3) -0.008(2)
F2 0.040(2) 0.051(3) 0.0218(16) -0.0196(18) -0.0022(15) -0.0033(15)
F3 0.063(3) 0.058(3) 0.035(2) -0.027(3) 0.033(2) -0.019(2)
O1 0.014(3) 0.029(4) 0.019(2) 0.001(3) 0.002(2) -0.0005(18)
O2 0.0135(16) 0.068(6) 0.036(2) -0.0056(18) 0.0026(14) -0.015(4)
O3 0.052(3) 0.0208(18) 0.047(3) -0.0021(16) 0.015(2) 0.0070(19)
C27 0.031(2) 0.028(2) 0.020(2) -0.0097(18) 0.0108(17) -0.0060(16)
F1A 0.077(6) 0.037(3) 0.059(6) 0.015(3) 0.048(5) 0.005(4)
F2A 0.049(5) 0.065(7) 0.045(4) -0.027(4) 0.019(3) -0.026(4)
F3A 0.049(4) 0.038(3) 0.036(4) -0.007(3) 0.032(3) -0.009(3)
O1A 0.011(4) 0.027(6) 0.017(5) 0.006(3) 0.003(4) -0.002(3)
O2A 0.032(4) 0.057(9) 0.033(4) -0.014(4) 0.014(3) -0.016(5)
O3A 0.057(6) 0.045(6) 0.053(7) 0.022(5) 0.011(5) 0.017(5)
C27A 0.044(5) 0.042(5) 0.036(5) -0.012(4) 0.024(4) -0.006(3)
C1 0.0148(7) 0.0181(9) 0.0163(8) 0.0003(6) 0.0036(7) -0.0036(7)
C2 0.0140(7) 0.0174(9) 0.0169(8) 0.0037(6) 0.0008(6) -0.0007(7)
C3 0.0111(7) 0.0153(9) 0.0171(8) 0.0011(6) 0.0008(6) 0.0005(7)
C4 0.0170(8) 0.0227(10) 0.0167(9) -0.0017(7) 0.0011(7) -0.0014(7)
C5 0.0195(8) 0.0256(10) 0.0202(9) -0.0013(7) 0.0046(7) 0.0028(8)
C6 0.0194(8) 0.0186(10) 0.0275(10) -0.0031(7) 0.0036(8) 0.0003(8)
C7 0.0230(9) 0.0195(10) 0.0219(9) -0.0034(7) 0.0005(8) -0.0029(7)
C8 0.0194(8) 0.0168(9) 0.0168(8) 0.0011(7) 0.0017(7) -0.0011(7)
C9 0.0158(7) 0.0136(8) 0.0131(8) 0.0016(6) 0.0002(6) -0.0011(6)
C10 0.0150(8) 0.0180(9) 0.0172(8) 0.0009(6) -0.0003(7) 0.0007(7)
C11 0.0201(8) 0.0186(9) 0.0177(9) 0.0035(7) -0.0033(7) 0.0006(7)
C12 0.0275(9) 0.0194(9) 0.0145(8) 0.0057(7) 0.0018(7) 0.0006(7)
C13 0.0217(9) 0.0204(10) 0.0199(9) 0.0030(7) 0.0074(7) 0.0012(7)
C14 0.0162(8) 0.0184(9) 0.0173(8) 0.0023(7) 0.0017(7) -0.0004(7)
C15 0.0141(7) 0.0147(8) 0.0140(8) 0.0003(6) -0.0010(6) -0.0011(6)
C16 0.0188(8) 0.0182(9) 0.0178(8) 0.0022(7) 0.0027(7) -0.0032(7)
C17 0.0247(9) 0.0152(9) 0.0211(9) 0.0034(7) 0.0001(8) 0.0003(7)
C18 0.0222(9) 0.0212(10) 0.0204(9) -0.0007(7) 0.0006(7) 0.0052(7)
C19 0.0215(9) 0.0268(11) 0.0174(9) 0.0013(8) 0.0053(7) 0.0026(7)
C20 0.0177(8) 0.0179(9) 0.0170(8) 0.0024(7) 0.0025(7) -0.0002(7)
C21 0.0156(7) 0.0129(8) 0.0148(8) 0.0018(6) 0.0011(6) -0.0026(6)
C22 0.0223(8) 0.0162(9) 0.0168(9) -0.0044(7) 0.0024(7) -0.0013(7)
C23 0.0264(9) 0.0218(10) 0.0155(9) -0.0016(8) 0.0029(7) 0.0003(7)
C24 0.0199(8) 0.0200(9) 0.0153(8) 0.0009(7) -0.0012(7) -0.0035(7)
C25 0.0192(8) 0.0176(9) 0.0205(9) -0.0026(7) -0.0013(7) -0.0036(7)
C26 0.0180(8) 0.0143(9) 0.0152(8) -0.0014(6) 0.0026(7) -0.0015(6)

loop_
_atom_type_symbol
_atom_type_description
_atom_type_scat_dispersion_real
_atom_type_scat_dispersion_imag
_atom_type_scat_source
C C 0.0033 0.0016 'International Tables Vol C Tables 4.2.6.8 and 6.1.1.4'
H H 0.0000 0.0000 'International Tables Vol C Tables 4.2.6.8 and 6.1.1.4'
F F 0.0171 0.0103 'International Tables Vol C Tables 4.2.6.8 and 6.1.1.4'
Ni Ni 0.3393 1.1124 'International Tables Vol C Tables 4.2.6.8 and 6.1.1.4'
O O 0.0106 0.0060 'International Tables Vol C Tables 4.2.6.8 and 6.1.1.4'
P P 0.1023 0.0942 'International Tables Vol C Tables 4.2.6.8 and 6.1.1.4'
S S 0.1246 0.1234 'International Tables Vol C Tables 4.2.6.8 and 6.1.1.4'

loop_
_geom_angle_atom_site_label_1
_geom_angle_atom_site_label_2
_geom_angle_atom_site_label_3
_geom_angle_site_symmetry_1
_geom_angle_site_symmetry_3
_geom_angle
P1 Ni1 P1 . 3_666 179.999(19)
P1 Ni1 P2 . . 84.943(16)
P1 Ni1 P2 3_666 . 95.056(16)
P1 Ni1 P2 . 3_666 95.057(16)
P1 Ni1 P2 3_666 3_666 84.945(16)
P2 Ni1 P2 . 3_666 180.0
C21 P1 C15 . . 106.16(8)
C21 P1 C1 . . 102.94(8)
C15 P1 C1 . . 106.01(8)
C21 P1 Ni1 . . 126.24(6)
C15 P1 Ni1 . . 107.06(6)
C1 P1 Ni1 . . 106.91(6)
C9 P2 C3 . . 106.51(8)
C9 P2 C2 . . 102.93(8)
C3 P2 C2 . . 103.51(8)
C9 P2 Ni1 . . 115.65(6)
C3 P2 Ni1 . . 117.57(6)
C2 P2 Ni1 . . 109.04(6)
O2A S1 O1A . . 122.4(18)
O3 S1 O2 . . 116.5(7)
O3 S1 O1 . . 117.6(7)
O2 S1 O1 . . 110.7(9)
O2A S1 O3A . . 112.6(15)
O1A S1 O3A . . 109.8(13)
O2A S1 C27A . . 103.9(12)
O1A S1 C27A . . 104.4(16)
O3A S1 C27A . . 100.8(8)
O3 S1 C27 . . 105.3(4)
O2 S1 C27 . . 102.5(6)
O1 S1 C27 . . 101.7(9)
F1 C27 F3 . . 108.3(6)
F1 C27 F2 . . 107.0(6)
F3 C27 F2 . . 107.1(5)
F1 C27 S1 . . 114.1(5)
F3 C27 S1 . . 110.3(5)
F2 C27 S1 . . 109.7(5)
F1A C27A F3A . . 107.9(11)
F1A C27A F2A . . 104.5(13)
F3A C27A F2A . . 107.2(11)
F1A C27A S1 . . 109.5(10)
F3A C27A S1 . . 114.0(11)
F2A C27A S1 . . 113.2(10)
C2 C1 P1 . . 108.06(12)
C1 C2 P2 . . 111.31(12)
C8 C3 C4 . . 119.18(17)
C8 C3 P2 . . 121.64(14)
C4 C3 P2 . . 119.18(14)
C5 C4 C3 . . 120.67(18)
C4 C5 C6 . . 119.74(19)
C7 C6 C5 . . 120.03(18)
C6 C7 C8 . . 120.34(18)
C7 C8 C3 . . 120.03(18)
C14 C9 C10 . . 119.65(16)
C14 C9 P2 . . 120.00(13)
C10 C9 P2 . . 120.08(14)
C11 C10 C9 . . 119.56(17)
C10 C11 C12 . . 120.49(17)
C11 C12 C13 . . 120.31(17)
C12 C13 C14 . . 119.43(18)
C9 C14 C13 . . 120.55(16)
C20 C15 C16 . . 119.63(17)
C20 C15 P1 . . 119.09(14)
C16 C15 P1 . . 121.28(14)
C17 C16 C15 . . 119.48(18)
C18 C17 C16 . . 120.48(18)
C17 C18 C19 . . 120.43(18)
C18 C19 C20 . . 119.38(18)
C19 C20 C15 . . 120.59(18)
C22 C21 C26 . . 119.69(16)
C22 C21 P1 . . 119.21(14)
C26 C21 P1 . . 121.10(14)
C23 C22 C21 . . 119.96(17)
C24 C23 C22 . . 120.20(18)
C25 C24 C23 . . 120.17(17)
C24 C25 C26 . . 119.94(17)
C25 C26 C21 . . 120.03(17)

loop_
_geom_bond_atom_site_label_1
_geom_bond_atom_site_label_2
_geom_bond_site_symmetry_2
_geom_bond_distance
Ni1 P1 . 2.2431(5)
Ni1 P1 3_666 2.2431(5)
Ni1 P2 . 2.2646(4)
Ni1 P2 3_666 2.2646(4)
P1 C21 . 1.8132(18)
P1 C15 . 1.8172(19)
P1 C1 . 1.8350(18)
P2 C9 . 1.8141(18)
P2 C3 . 1.8243(19)
P2 C2 . 1.8533(18)
S1 O2A . 1.413(12)
S1 O3 . 1.416(6)
S1 O1A . 1.442(12)
S1 O2 . 1.454(6)
S1 O1 . 1.455(7)
S1 O3A . 1.467(11)
S1 C27A . 1.807(17)
S1 C27 . 1.809(7)
F1 C27 . 1.323(6)
F2 C27 . 1.345(6)
F3 C27 . 1.337(6)
F1A C27A . 1.319(11)
F2A C27A . 1.366(11)
F3A C27A . 1.337(11)
C1 C2 . 1.525(2)
C3 C8 . 1.395(2)
C3 C4 . 1.399(3)
C4 C5 . 1.387(3)
C5 C6 . 1.392(3)
C6 C7 . 1.387(3)
C7 C8 . 1.393(3)
C9 C14 . 1.387(3)
C9 C10 . 1.407(2)
C10 C11 . 1.386(3)
C11 C12 . 1.388(3)
C12 C13 . 1.390(3)
C13 C14 . 1.397(3)
C15 C20 . 1.394(3)
C15 C16 . 1.400(3)
C16 C17 . 1.388(3)
C17 C18 . 1.386(3)
C18 C19 . 1.389(3)
C19 C20 . 1.389(3)
C21 C22 . 1.395(3)
C21 C26 . 1.396(2)
C22 C23 . 1.390(3)
C23 C24 . 1.390(3)
C24 C25 . 1.386(3)
C25 C26 . 1.395(2)

loop_
_geom_torsion_atom_site_label_1
_geom_torsion_atom_site_label_2
_geom_torsion_atom_site_label_3
_geom_torsion_atom_site_label_4
_geom_torsion
O3 S1 C27 F1 176.3(7)
O2 S1 C27 F1 -61.4(9)
O1 S1 C27 F1 53.1(7)
O3 S1 C27 F3 -61.6(7)
O2 S1 C27 F3 60.7(9)
O1 S1 C27 F3 175.2(6)
O3 S1 C27 F2 56.2(7)
O2 S1 C27 F2 178.5(8)
O1 S1 C27 F2 -67.0(7)
O2A S1 C27A F1A -77.5(16)
O1A S1 C27A F1A 51.8(14)
O3A S1 C27A F1A 165.7(13)
O2A S1 C27A F3A 43.5(16)
O1A S1 C27A F3A 172.8(13)
O3A S1 C27A F3A -73.3(13)
O2A S1 C27A F2A 166.3(15)
O1A S1 C27A F2A -64.4(14)
O3A S1 C27A F2A 49.5(14)
C21 P1 C1 C2 -177.35(12)
C15 P1 C1 C2 -66.06(14)
Ni1 P1 C1 C2 47.91(13)
P1 C1 C2 P2 -42.78(16)
C9 P2 C2 C1 143.54(13)
C3 P2 C2 C1 -105.67(14)
Ni1 P2 C2 C1 20.24(14)
C9 P2 C3 C8 -20.77(17)
C2 P2 C3 C8 -128.91(15)
Ni1 P2 C3 C8 110.83(14)
C9 P2 C3 C4 159.16(14)
C2 P2 C3 C4 51.03(16)
Ni1 P2 C3 C4 -69.23(15)
C8 C3 C4 C5 -0.9(3)
P2 C3 C4 C5 179.16(15)
C3 C4 C5 C6 0.2(3)
C4 C5 C6 C7 0.8(3)
C5 C6 C7 C8 -1.1(3)
C6 C7 C8 C3 0.3(3)
C4 C3 C8 C7 0.6(3)
P2 C3 C8 C7 -179.43(14)
C3 P2 C9 C14 139.35(15)
C2 P2 C9 C14 -112.11(16)
Ni1 P2 C9 C14 6.68(17)
C3 P2 C9 C10 -46.75(17)
C2 P2 C9 C10 61.80(16)
Ni1 P2 C9 C10 -179.41(13)
C14 C9 C10 C11 -1.5(3)
P2 C9 C10 C11 -175.45(15)
C9 C10 C11 C12 0.9(3)
C10 C11 C12 C13 0.1(3)
C11 C12 C13 C14 -0.7(3)
C10 C9 C14 C13 1.0(3)
P2 C9 C14 C13 174.95(15)
C12 C13 C14 C9 0.1(3)
C21 P1 C15 C20 -119.49(14)
C1 P1 C15 C20 131.50(14)
Ni1 P1 C15 C20 17.63(15)
C21 P1 C15 C16 60.66(16)
C1 P1 C15 C16 -48.34(16)
Ni1 P1 C15 C16 -162.22(13)
C20 C15 C16 C17 -1.1(3)
P1 C15 C16 C17 178.74(14)
C15 C16 C17 C18 0.7(3)
C16 C17 C18 C19 0.3(3)
C17 C18 C19 C20 -0.9(3)
C18 C19 C20 C15 0.5(3)
C16 C15 C20 C19 0.5(3)
P1 C15 C20 C19 -179.36(14)
C15 P1 C21 C22 -159.38(15)
C1 P1 C21 C22 -48.20(17)
Ni1 P1 C21 C22 74.38(16)
C15 P1 C21 C26 19.77(17)
C1 P1 C21 C26 130.94(15)
Ni1 P1 C21 C26 -106.47(14)
C26 C21 C22 C23 0.3(3)
P1 C21 C22 C23 179.44(15)
C21 C22 C23 C24 1.0(3)
C22 C23 C24 C25 -1.3(3)
C23 C24 C25 C26 0.3(3)
C24 C25 C26 C21 1.0(3)
C22 C21 C26 C25 -1.3(3)
P1 C21 C26 C25 179.59(14)

_cod_database_fobs_code 2242702
